data_7018528
loop_
_publ_author_name
'van Albada, Gerard A.'
'Mutikainen, Ilpo'
'Ghazzali, Mohamed'
'Al-Farhan, Khalid'
'Reedijk, Jan'

_publ_section_title
;
 Copper perchlorate and tetrafluoridoborate compounds with the ligand
 1,4,5-triazanaphthalene. Gradual transformation of mononuclear Cu(ii)
 compounds via polynuclear mixed-valence Cu(ii)/Cu(i) species to dinuclear
 Cu(i); syntheses, characterizations and X-ray structures.
;
_journal_issue 15
_journal_name_full 'Dalton transactions (Cambridge, England : 2003)'
_journal_page_first 4566
_journal_page_last 4574
_journal_paper_doi 10.1039/c2dt12085b
_journal_volume 41
_journal_year 2012
_chemical_formula_sum 'C59 H56 B4 Cu2 F16 N24 O5'
_chemical_formula_weight 1655.60
_chemical_name_systematic
;
?
;
_space_group_IT_number 2
_symmetry_cell_setting triclinic
_symmetry_space_group_name_Hall '-P 1'
_symmetry_space_group_name_H-M 'P -1'
_atom_sites_solution_hydrogens geom
_atom_sites_solution_primary direct
_atom_sites_solution_secondary difmap
_audit_creation_method SHELXL-97
_cell_angle_alpha 94.01(3)
_cell_angle_beta 92.85(3)
_cell_angle_gamma 104.02(3)
_cell_formula_units_Z 1
_cell_length_a 9.220(3)
_cell_length_b 10.761(3)
_cell_length_c 17.745(5)
_cell_measurement_reflns_used 136
_cell_measurement_temperature 173(2)
_cell_measurement_theta_max 21.12
_cell_measurement_theta_min 4.76
_cell_volume 1699.9(9)
_computing_cell_refinement 'DirAx (Duisenberg 1992)'
_computing_data_collection 'COLLECT (Nonius, 2002)'
_computing_data_reduction 'COLLECT/EVAL (Nonius, 2002)'
_computing_molecular_graphics 'SHELXTL (Sheldrick, 1990)'
_computing_publication_material 'SHELXTL (Sheldrick, 1990)'
_computing_structure_refinement 'SHELXL97 (Sheldrick, 1997)'
_computing_structure_solution 'SHELXS97 (Sheldrick, 1990)'
_diffrn_ambient_temperature 173(2)
_diffrn_measured_fraction_theta_full 0.996
_diffrn_measured_fraction_theta_max 0.996
_diffrn_measurement_device_type KappaCCD
_diffrn_measurement_method \w-scan
_diffrn_radiation_monochromator graphite
_diffrn_radiation_source 'fine-focus sealed tube'
_diffrn_radiation_type MoK\a
_diffrn_radiation_wavelength 0.71073
_diffrn_reflns_av_R_equivalents 0.0671
_diffrn_reflns_av_sigmaI/netI 0.0537
_diffrn_reflns_limit_h_max 11
_diffrn_reflns_limit_h_min -11
_diffrn_reflns_limit_k_max 13
_diffrn_reflns_limit_k_min -13
_diffrn_reflns_limit_l_max 21
_diffrn_reflns_limit_l_min -21
_diffrn_reflns_number 26530
_diffrn_reflns_theta_full 26.00
_diffrn_reflns_theta_max 26.00
_diffrn_reflns_theta_min 3.13
_exptl_absorpt_coefficient_mu 0.739
_exptl_absorpt_correction_T_max 0.9298
_exptl_absorpt_correction_T_min 0.8663
_exptl_absorpt_correction_type multi-scan
_exptl_absorpt_process_details 'SADABS (Sheldrick, 1996)'
_exptl_crystal_colour purple
_exptl_crystal_density_diffrn 1.617
_exptl_crystal_density_method 'not measured'
_exptl_crystal_description needle
_exptl_crystal_F_000 840
_exptl_crystal_size_max 0.20
_exptl_crystal_size_mid 0.10
_exptl_crystal_size_min 0.10
_refine_diff_density_max 0.972
_refine_diff_density_min -0.602
_refine_diff_density_rms 0.088
_refine_ls_extinction_method none
_refine_ls_goodness_of_fit_ref 1.067
_refine_ls_hydrogen_treatment constr
_refine_ls_matrix_type full
_refine_ls_number_parameters 516
_refine_ls_number_reflns 6668
_refine_ls_number_restraints 26
_refine_ls_restrained_S_all 1.110
_refine_ls_R_factor_all 0.0733
_refine_ls_R_factor_gt 0.0578
_refine_ls_shift/su_max 0.000
_refine_ls_shift/su_mean 0.000
_refine_ls_structure_factor_coef Fsqd
_refine_ls_weighting_details 'calc w=1/[\s^2^(Fo^2^)+(0.0727P)^2^+3.2230P] where P=(Fo^2^+2Fc^2^)/3'
_refine_ls_weighting_scheme calc
_refine_ls_wR_factor_gt 0.1478
_refine_ls_wR_factor_ref 0.1608
_reflns_number_gt 5482
_reflns_number_total 6668
_reflns_threshold_expression >2sigma(I)
_cod_data_source_file c2dt12085b.txt
_cod_data_source_block pypy112
_cod_original_sg_symbol_H-M P-1
_cod_database_code 7018528

loop_
_symmetry_equiv_pos_as_xyz
'x, y, z'
'-x, -y, -z'

loop_
_atom_site_label
_atom_site_type_symbol
_atom_site_fract_x
_atom_site_fract_y
_atom_site_fract_z
_atom_site_U_iso_or_equiv
_atom_site_adp_type
_atom_site_occupancy
_atom_site_symmetry_multiplicity
_atom_site_calc_flag
_atom_site_refinement_flags
_atom_site_disorder_assembly
_atom_site_disorder_group
Cu1 Cu -0.03033(5) 0.43898(4) 0.25103(2) 0.02459(15) Uani 1 1 d . . .
N11 N 0.1311(5) 0.0654(4) 0.3699(2) 0.0520(10) Uani 1 1 d . . .
C12 C -0.0104(6) 0.0119(5) 0.3555(3) 0.0531(12) Uani 1 1 d . . .
H12A H -0.0498 -0.0723 0.3701 0.064 Uiso 1 1 calc R . .
C13 C -0.1058(6) 0.0740(5) 0.3194(3) 0.0463(10) Uani 1 1 d . . .
H13A H -0.2079 0.0295 0.3088 0.056 Uiso 1 1 calc R . .
N14 N -0.0614(4) 0.1917(3) 0.29932(18) 0.0361(8) Uani 1 1 d . . .
N15 N 0.1319(3) 0.3711(3) 0.29457(16) 0.0302(7) Uani 1 1 d . . .
C16 C 0.2748(4) 0.4337(5) 0.3055(2) 0.0379(9) Uani 1 1 d . . .
H16A H 0.3066 0.5188 0.2909 0.045 Uiso 1 1 calc R . .
C17 C 0.3772(5) 0.3758(6) 0.3378(2) 0.0482(12) Uani 1 1 d . . .
H17A H 0.4800 0.4202 0.3445 0.058 Uiso 1 1 calc R . .
C18 C 0.3314(5) 0.2549(5) 0.3602(2) 0.0481(12) Uani 1 1 d . . .
H18A H 0.4024 0.2162 0.3835 0.058 Uiso 1 1 calc R . .
C19 C 0.1819(5) 0.1872(5) 0.3492(2) 0.0408(10) Uani 1 1 d . . .
C110 C 0.0850(4) 0.2495(4) 0.3148(2) 0.0332(8) Uani 1 1 d . . .
N21 N -0.5489(4) 0.4541(4) 0.1335(2) 0.0423(8) Uani 1 1 d . . .
C22 C -0.5732(5) 0.3305(5) 0.1360(3) 0.0470(11) Uani 1 1 d . . .
H22A H -0.6680 0.2779 0.1170 0.056 Uiso 1 1 calc R . .
C23 C -0.4666(5) 0.2720(4) 0.1655(3) 0.0458(10) Uani 1 1 d . . .
H23A H -0.4911 0.1814 0.1673 0.055 Uiso 1 1 calc R . .
N24 N -0.3321(4) 0.3400(3) 0.19093(19) 0.0355(7) Uani 1 1 d . . .
N25 N -0.1644(3) 0.5396(3) 0.21084(16) 0.0262(6) Uani 1 1 d . . .
C26 C -0.1297(4) 0.6660(4) 0.2093(2) 0.0293(8) Uani 1 1 d . . .
H26A H -0.0310 0.7133 0.2261 0.035 Uiso 1 1 calc R . .
C27 C -0.2313(5) 0.7311(4) 0.1842(2) 0.0348(9) Uani 1 1 d . . .
H27A H -0.2042 0.8221 0.1842 0.042 Uiso 1 1 calc R . .
C28 C -0.3704(5) 0.6627(4) 0.1597(2) 0.0371(9) Uani 1 1 d . . .
H28A H -0.4423 0.7060 0.1423 0.045 Uiso 1 1 calc R . .
C29 C -0.4108(4) 0.5270(4) 0.1596(2) 0.0325(8) Uani 1 1 d . . .
C210 C -0.3044(4) 0.4684(4) 0.18674(19) 0.0280(8) Uani 1 1 d . . .
N31 N -0.0009(5) 0.7340(4) 0.50253(19) 0.0467(9) Uani 1 1 d . . .
C32 C 0.1108(6) 0.8036(5) 0.4699(3) 0.0487(11) Uani 1 1 d . . .
H32A H 0.1651 0.8834 0.4950 0.058 Uiso 1 1 calc R . .
C33 C 0.1538(5) 0.7643(5) 0.3981(2) 0.0448(10) Uani 1 1 d . . .
H33A H 0.2354 0.8191 0.3767 0.054 Uiso 1 1 calc R . .
N34 N 0.0844(4) 0.6542(3) 0.36004(18) 0.0360(8) Uani 1 1 d . . .
N35 N -0.1031(3) 0.4665(3) 0.35414(16) 0.0298(7) Uani 1 1 d . . .
C36 C -0.2162(4) 0.3890(4) 0.3836(2) 0.0346(9) Uani 1 1 d . . .
H36A H -0.2648 0.3093 0.3564 0.042 Uiso 1 1 calc R . .
C37 C -0.2666(5) 0.4218(5) 0.4544(2) 0.0428(11) Uani 1 1 d . . .
H37A H -0.3484 0.3651 0.4745 0.051 Uiso 1 1 calc R . .
C38 C -0.1964(5) 0.5355(5) 0.4935(2) 0.0430(11) Uani 1 1 d . . .
H38A H -0.2298 0.5585 0.5411 0.052 Uiso 1 1 calc R . .
C39 C -0.0752(5) 0.6189(4) 0.4643(2) 0.0386(10) Uani 1 1 d . . .
C310 C -0.0316(4) 0.5806(4) 0.3934(2) 0.0316(8) Uani 1 1 d . . .
N41 N 0.2248(4) 0.5258(4) -0.00605(19) 0.0445(9) Uani 1 1 d . . .
C42 C 0.2733(5) 0.6401(5) 0.0301(3) 0.0474(11) Uani 1 1 d . . .
H42A H 0.3343 0.7058 0.0045 0.057 Uiso 1 1 calc R . .
C43 C 0.2404(5) 0.6711(4) 0.1046(3) 0.0411(10) Uani 1 1 d . . .
H43A H 0.2818 0.7557 0.1274 0.049 Uiso 1 1 calc R . .
N44 N 0.1538(3) 0.5865(3) 0.14396(18) 0.0320(7) Uani 1 1 d . . .
N45 N 0.0113(3) 0.3784(3) 0.14683(16) 0.0283(7) Uani 1 1 d . . .
C46 C -0.0422(4) 0.2583(4) 0.1157(2) 0.0339(8) Uani 1 1 d . . .
H46A H -0.1049 0.1976 0.1438 0.041 Uiso 1 1 calc R . .
C47 C -0.0093(5) 0.2189(4) 0.0433(2) 0.0425(10) Uani 1 1 d . . .
H47 H -0.0476 0.1324 0.0231 0.051 Uiso 1 1 calc R . .
C48 C 0.0785(5) 0.3064(5) 0.0021(2) 0.0437(11) Uani 1 1 d . . .
H48A H 0.1006 0.2812 -0.0476 0.052 Uiso 1 1 calc R . .
C49 C 0.1368(5) 0.4350(4) 0.0335(2) 0.0364(9) Uani 1 1 d . . .
C410 C 0.1015(4) 0.4665(4) 0.10755(19) 0.0279(8) Uani 1 1 d . . .
B1 B -0.5933(8) 0.2772(7) 0.6219(5) 0.0700(19) Uani 1 1 d . . .
O1 O -0.4730(7) 0.0372(8) 0.7338(4) 0.144(3) Uani 1 1 d U . .
B2 B -0.8507(6) -0.0062(5) 0.1533(3) 0.0461(12) Uani 1 1 d . . .
O2 O 0.5830(10) 0.1035(10) 0.3987(8) 0.100(3) Uani 0.50 1 d PU A -1
H2A H 0.5483 0.0594 0.3577 0.150 Uiso 0.50 1 d P B -1
C2 C 0.5216(17) 0.0485(16) 0.4628(10) 0.103(6) Uani 0.50 1 d P A -1
H2B H 0.5328 0.1155 0.5045 0.154 Uiso 0.50 1 calc PR A -1
H2C H 0.5739 -0.0161 0.4776 0.154 Uiso 0.50 1 calc PR A -1
H2D H 0.4150 0.0075 0.4511 0.154 Uiso 0.50 1 calc PR A -1
O3 O -0.604(2) 0.1318(16) -0.0201(10) 0.114(6) Uiso 0.33 1 d PD C 2
H3A H -0.5916 0.1035 0.0221 0.172 Uiso 0.33 1 calc PR C 2
C3 C -0.6220(18) 0.0245(13) -0.0824(8) 0.035(3) Uiso 0.33 1 d PD C 2
H3B H -0.5985 -0.0506 -0.0613 0.053 Uiso 0.33 1 calc PR C 2
H3C H -0.5535 0.0534 -0.1217 0.053 Uiso 0.33 1 calc PR C 2
H3D H -0.7255 0.0014 -0.1045 0.053 Uiso 0.33 1 calc PR C 2
O4 O -0.6760(12) 0.0008(10) -0.1490(6) 0.059(3) Uiso 0.33 1 d PD D 3
H4A H -0.6131 -0.0128 -0.1847 0.088 Uiso 0.33 1 d P E 3
C4 C -0.5414(17) 0.0750(18) -0.0974(10) 0.066(4) Uiso 0.33 1 d PD D 3
H4B H -0.4500 0.0834 -0.1247 0.100 Uiso 0.33 1 calc PR D 3
H4C H -0.5331 0.0288 -0.0524 0.100 Uiso 0.33 1 calc PR D 3
H4D H -0.5544 0.1607 -0.0821 0.100 Uiso 0.33 1 calc PR D 3
O5 O -0.664(3) -0.071(2) -0.0296(13) 0.140(7) Uiso 0.33 1 d P F 4
H5A H -0.6807 -0.0592 0.0160 0.209 Uiso 0.33 1 d P G 4
C5 C -0.6524(19) 0.0401(17) -0.0637(10) 0.049(4) Uiso 0.33 1 d P F 4
H5B H -0.5583 0.1016 -0.0455 0.073 Uiso 0.33 1 calc PR F 4
H5C H -0.7370 0.0764 -0.0515 0.073 Uiso 0.33 1 calc PR F 4
H5D H -0.6539 0.0222 -0.1187 0.073 Uiso 0.33 1 calc PR F 4
F11 F -0.5337(6) 0.3237(4) 0.5594(3) 0.1196(17) Uani 1 1 d U . .
F12 F -0.6878(6) 0.1598(6) 0.6083(4) 0.158(3) Uani 1 1 d . . .
F13 F -0.4831(5) 0.2701(4) 0.6733(3) 0.1125(16) Uani 1 1 d . . .
F14 F -0.6636(5) 0.3627(5) 0.6543(2) 0.1008(14) Uani 1 1 d U . .
F21 F -0.9876(6) -0.0540(5) 0.1182(3) 0.129(2) Uani 1 1 d . . .
F22 F -0.7506(6) -0.0058(4) 0.0986(3) 0.1112(16) Uani 1 1 d . . .
F23 F -0.8375(5) -0.0890(3) 0.2077(2) 0.0879(11) Uani 1 1 d . . .
F24 F -0.8328(4) 0.1140(3) 0.18466(18) 0.0708(9) Uani 1 1 d . . .

loop_
_atom_site_aniso_label
_atom_site_aniso_U_11
_atom_site_aniso_U_22
_atom_site_aniso_U_33
_atom_site_aniso_U_23
_atom_site_aniso_U_13
_atom_site_aniso_U_12
Cu1 0.0237(2) 0.0341(3) 0.0188(2) 0.00220(16) 0.00226(15) 0.01244(17)
N11 0.066(3) 0.055(3) 0.045(2) 0.0020(18) -0.0056(19) 0.037(2)
C12 0.067(3) 0.044(3) 0.053(3) 0.008(2) -0.003(2) 0.024(2)
C13 0.048(3) 0.046(3) 0.046(2) 0.001(2) -0.003(2) 0.016(2)
N14 0.0353(18) 0.044(2) 0.0330(17) 0.0011(14) -0.0004(14) 0.0180(15)
N15 0.0292(16) 0.0462(19) 0.0203(14) -0.0007(13) 0.0022(12) 0.0201(14)
C16 0.031(2) 0.063(3) 0.0240(18) -0.0004(17) 0.0033(15) 0.0203(19)
C17 0.030(2) 0.083(4) 0.037(2) -0.003(2) -0.0015(17) 0.027(2)
C18 0.045(3) 0.073(3) 0.036(2) -0.003(2) -0.0059(18) 0.038(2)
C19 0.048(2) 0.056(3) 0.0278(19) -0.0051(18) -0.0032(17) 0.034(2)
C110 0.038(2) 0.046(2) 0.0216(17) -0.0025(15) 0.0002(15) 0.0246(18)
N21 0.0250(17) 0.055(2) 0.048(2) 0.0103(17) 0.0003(14) 0.0110(16)
C22 0.028(2) 0.054(3) 0.057(3) 0.006(2) -0.0026(19) 0.0059(19)
C23 0.037(2) 0.039(2) 0.060(3) 0.008(2) 0.006(2) 0.0054(19)
N24 0.0308(17) 0.0390(19) 0.0392(18) 0.0074(14) 0.0028(14) 0.0123(14)
N25 0.0253(15) 0.0359(17) 0.0207(14) 0.0025(12) 0.0024(11) 0.0138(13)
C26 0.0282(19) 0.037(2) 0.0238(17) 0.0020(14) 0.0038(14) 0.0099(16)
C27 0.039(2) 0.035(2) 0.035(2) 0.0064(16) 0.0084(16) 0.0156(17)
C28 0.035(2) 0.047(2) 0.039(2) 0.0127(18) 0.0060(17) 0.0239(18)
C29 0.0272(19) 0.047(2) 0.0291(18) 0.0084(16) 0.0060(15) 0.0173(17)
C210 0.0248(18) 0.039(2) 0.0232(17) 0.0049(14) 0.0059(13) 0.0119(15)
N31 0.063(3) 0.058(2) 0.0282(17) -0.0051(16) -0.0057(17) 0.035(2)
C32 0.061(3) 0.049(3) 0.038(2) -0.005(2) -0.011(2) 0.023(2)
C33 0.048(3) 0.051(3) 0.038(2) 0.0032(19) -0.0039(19) 0.020(2)
N34 0.0391(19) 0.046(2) 0.0271(16) 0.0056(14) 0.0013(13) 0.0190(16)
N35 0.0302(16) 0.0443(19) 0.0222(14) 0.0081(13) 0.0035(12) 0.0211(14)
C36 0.030(2) 0.049(2) 0.0318(19) 0.0138(17) 0.0061(15) 0.0201(18)
C37 0.037(2) 0.070(3) 0.034(2) 0.023(2) 0.0129(17) 0.029(2)
C38 0.047(2) 0.071(3) 0.0232(19) 0.0092(19) 0.0100(17) 0.037(2)
C39 0.045(2) 0.059(3) 0.0227(18) 0.0050(17) 0.0016(16) 0.034(2)
C310 0.035(2) 0.046(2) 0.0219(17) 0.0036(15) 0.0012(14) 0.0248(18)
N41 0.043(2) 0.068(3) 0.0309(18) 0.0142(17) 0.0103(15) 0.0257(19)
C42 0.038(2) 0.066(3) 0.048(3) 0.028(2) 0.0154(19) 0.022(2)
C43 0.031(2) 0.041(2) 0.054(3) 0.0082(19) 0.0060(18) 0.0140(18)
N44 0.0254(16) 0.0409(18) 0.0323(16) 0.0022(14) 0.0020(12) 0.0135(14)
N45 0.0275(15) 0.0375(17) 0.0224(14) 0.0005(12) -0.0013(12) 0.0140(13)
C46 0.034(2) 0.037(2) 0.033(2) -0.0029(16) -0.0028(16) 0.0158(17)
C47 0.048(2) 0.048(3) 0.033(2) -0.0112(18) -0.0071(18) 0.020(2)
C48 0.051(3) 0.065(3) 0.0216(18) -0.0097(18) -0.0024(17) 0.031(2)
C49 0.035(2) 0.057(3) 0.0252(18) 0.0042(17) 0.0033(15) 0.0247(19)
C410 0.0272(18) 0.043(2) 0.0188(16) 0.0003(14) -0.0013(13) 0.0190(16)
B1 0.053(4) 0.077(5) 0.092(5) 0.043(4) 0.031(3) 0.025(3)
O1 0.112(5) 0.175(6) 0.149(5) 0.080(5) 0.008(4) 0.026(4)
B2 0.053(3) 0.034(3) 0.047(3) -0.007(2) 0.006(2) 0.003(2)
O2 0.060(5) 0.086(6) 0.168(8) 0.045(6) 0.032(5) 0.033(4)
C2 0.070(9) 0.104(13) 0.127(14) -0.042(10) -0.034(10) 0.027(9)
F11 0.149(4) 0.104(3) 0.125(3) 0.033(2) 0.101(3) 0.046(3)
F12 0.096(4) 0.137(5) 0.213(6) 0.079(4) -0.019(4) -0.035(3)
F13 0.065(2) 0.096(3) 0.186(5) 0.024(3) -0.011(3) 0.040(2)
F14 0.104(3) 0.165(4) 0.074(2) 0.051(2) 0.043(2) 0.092(3)
F21 0.113(4) 0.123(4) 0.108(3) -0.008(3) -0.002(3) -0.046(3)
F22 0.134(4) 0.098(3) 0.110(3) -0.005(2) 0.061(3) 0.036(3)
F23 0.123(3) 0.060(2) 0.088(2) 0.0154(18) 0.023(2) 0.030(2)
F24 0.096(2) 0.0537(18) 0.0595(18) -0.0086(14) 0.0114(17) 0.0140(17)

loop_
_atom_type_symbol
_atom_type_description
_atom_type_scat_dispersion_real
_atom_type_scat_dispersion_imag
_atom_type_scat_source
C C 0.0033 0.0016 'International Tables Vol C Tables 4.2.6.8 and 6.1.1.4'
H H 0.0000 0.0000 'International Tables Vol C Tables 4.2.6.8 and 6.1.1.4'
B B 0.0013 0.0007 'International Tables Vol C Tables 4.2.6.8 and 6.1.1.4'
N N 0.0061 0.0033 'International Tables Vol C Tables 4.2.6.8 and 6.1.1.4'
O O 0.0106 0.0060 'International Tables Vol C Tables 4.2.6.8 and 6.1.1.4'
F F 0.0171 0.0103 'International Tables Vol C Tables 4.2.6.8 and 6.1.1.4'
Cu Cu 0.3201 1.2651 'International Tables Vol C Tables 4.2.6.8 and 6.1.1.4'

loop_
_geom_angle_atom_site_label_1
_geom_angle_atom_site_label_2
_geom_angle_atom_site_label_3
_geom_angle
N15 Cu1 N25 168.83(13)
N15 Cu1 N45 90.14(12)
N25 Cu1 N45 92.20(12)
N15 Cu1 N35 90.94(12)
N25 Cu1 N35 88.92(12)
N45 Cu1 N35 168.59(13)
C12 N11 C19 116.9(4)
N11 C12 C13 121.9(5)
N11 C12 H12A 119.1
C13 C12 H12A 119.1
N14 C13 C12 122.9(5)
N14 C13 H13A 118.5
C12 C13 H13A 118.5
C13 N14 C110 116.0(4)
C16 N15 C110 120.5(3)
C16 N15 Cu1 125.9(3)
C110 N15 Cu1 113.5(3)
N15 C16 C17 120.2(5)
N15 C16 H16A 119.9
C17 C16 H16A 119.9
C18 C17 C16 120.1(4)
C18 C17 H17A 120.0
C16 C17 H17A 120.0
C17 C18 C19 120.8(4)
C17 C18 H18A 119.6
C19 C18 H18A 119.6
N11 C19 C110 120.7(4)
N11 C19 C18 122.9(4)
C110 C19 C18 116.4(4)
N14 C110 N15 116.5(3)
N14 C110 C19 121.5(4)
N15 C110 C19 122.0(4)
C22 N21 C29 117.3(4)
N21 C22 C23 122.8(4)
N21 C22 H22A 118.6
C23 C22 H22A 118.6
N24 C23 C22 121.2(4)
N24 C23 H23A 119.4
C22 C23 H23A 119.4
C23 N24 C210 116.5(4)
C26 N25 C210 120.6(3)
C26 N25 Cu1 125.1(3)
C210 N25 Cu1 114.2(2)
N25 C26 C27 122.2(4)
N25 C26 H26A 118.9
C27 C26 H26A 118.9
C28 C27 C26 118.3(4)
C28 C27 H27A 120.8
C26 C27 H27A 120.8
C27 C28 C29 120.9(4)
C27 C28 H28A 119.5
C29 C28 H28A 119.5
N21 C29 C210 119.7(4)
N21 C29 C28 122.7(4)
C210 C29 C28 117.6(4)
N24 C210 N25 117.2(3)
N24 C210 C29 122.5(3)
N25 C210 C29 120.3(4)
C32 N31 C39 116.7(4)
N31 C32 C33 122.3(4)
N31 C32 H32A 118.9
C33 C32 H32A 118.9
N34 C33 C32 122.3(4)
N34 C33 H33A 118.9
C32 C33 H33A 118.9
C33 N34 C310 116.1(4)
C36 N35 C310 119.5(3)
C36 N35 Cu1 125.9(3)
C310 N35 Cu1 114.5(2)
N35 C36 C37 121.6(4)
N35 C36 H36A 119.2
C37 C36 H36A 119.2
C38 C37 C36 119.2(4)
C38 C37 H37A 120.4
C36 C37 H37A 120.4
C37 C38 C39 120.6(4)
C37 C38 H38A 119.7
C39 C38 H38A 119.7
N31 C39 C38 122.1(4)
N31 C39 C310 120.6(4)
C38 C39 C310 117.2(4)
N34 C310 N35 116.1(3)
N34 C310 C39 122.0(4)
N35 C310 C39 121.9(4)
C42 N41 C49 115.5(4)
N41 C42 C43 123.9(4)
N41 C42 H42A 118.0
C43 C42 H42A 118.0
N44 C43 C42 122.2(4)
N44 C43 H43A 118.9
C42 C43 H43A 118.9
C43 N44 C410 115.1(3)
C46 N45 C410 119.6(3)
C46 N45 Cu1 123.9(3)
C410 N45 Cu1 116.5(2)
N45 C46 C47 122.4(4)
N45 C46 H46A 118.8
C47 C46 H46A 118.8
C48 C47 C46 119.1(4)
C48 C47 H47 120.5
C46 C47 H47 120.5
C47 C48 C49 119.9(4)
C47 C48 H48A 120.0
C49 C48 H48A 120.0
N41 C49 C410 120.6(4)
N41 C49 C48 121.8(4)
C410 C49 C48 117.6(4)
N45 C410 N44 116.0(3)
N45 C410 C49 121.4(4)
N44 C410 C49 122.6(4)
F11 B1 F12 112.8(7)
F11 B1 F13 109.8(6)
F12 B1 F13 108.6(6)
F11 B1 F14 108.5(5)
F12 B1 F14 111.1(6)
F13 B1 F14 105.7(7)
F24 B2 F21 112.5(5)
F24 B2 F22 109.1(4)
F21 B2 F22 106.1(5)
F24 B2 F23 111.0(4)
F21 B2 F23 105.5(5)
F22 B2 F23 112.6(5)
C2 O2 H2A 113.5
C3 O3 H3A 109.5
O3 C3 H3B 109.5
O3 C3 H3C 109.5
H3B C3 H3C 109.5
O3 C3 H3D 109.5
H3B C3 H3D 109.5
H3C C3 H3D 109.5
C4 O4 H4A 89.4
C5 O5 H5A 109.3

loop_
_geom_bond_atom_site_label_1
_geom_bond_atom_site_label_2
_geom_bond_distance
Cu1 N15 1.965(3)
Cu1 N25 1.970(3)
Cu1 N45 2.004(3)
Cu1 N35 2.007(3)
N11 C12 1.297(7)
N11 C19 1.363(6)
C12 C13 1.385(7)
C12 H12A 0.9500
C13 N14 1.314(6)
C13 H13A 0.9500
N14 C110 1.348(5)
N15 C16 1.324(5)
N15 C110 1.355(5)
C16 C17 1.375(6)
C16 H16A 0.9500
C17 C18 1.361(7)
C17 H17A 0.9500
C18 C19 1.391(7)
C18 H18A 0.9500
C19 C110 1.383(6)
N21 C22 1.299(6)
N21 C29 1.363(5)
C22 C23 1.389(7)
C22 H22A 0.9500
C23 N24 1.317(6)
C23 H23A 0.9500
N24 C210 1.351(5)
N25 C26 1.322(5)
N25 C210 1.362(5)
C26 C27 1.374(6)
C26 H26A 0.9500
C27 C28 1.348(6)
C27 H27A 0.9500
C28 C29 1.417(6)
C28 H28A 0.9500
C29 C210 1.373(5)
N31 C32 1.305(7)
N31 C39 1.374(6)
C32 C33 1.420(7)
C32 H32A 0.9500
C33 N34 1.322(6)
C33 H33A 0.9500
N34 C310 1.356(5)
N35 C36 1.323(5)
N35 C310 1.368(5)
C36 C37 1.412(6)
C36 H36A 0.9500
C37 C38 1.360(7)
C37 H37A 0.9500
C38 C39 1.400(7)
C38 H38A 0.9500
C39 C310 1.404(5)
N41 C42 1.311(7)
N41 C49 1.369(6)
C42 C43 1.406(6)
C42 H42A 0.9500
C43 N44 1.321(5)
C43 H43A 0.9500
N44 C410 1.367(5)
N45 C46 1.335(5)
N45 C410 1.358(5)
C46 C47 1.394(6)
C46 H46A 0.9500
C47 C48 1.366(7)
C47 H47 0.9500
C48 C49 1.420(6)
C48 H48A 0.9500
C49 C410 1.408(5)
B1 F11 1.338(7)
B1 F12 1.348(9)
B1 F13 1.351(9)
B1 F14 1.359(8)
B2 F24 1.340(6)
B2 F21 1.344(7)
B2 F22 1.372(7)
B2 F23 1.379(7)
O2 C2 1.399(19)
O2 H2A 0.8441
C2 H2B 0.9800
C2 H2C 0.9800
C2 H2D 0.9800
O3 C3 1.515(10)
O3 H3A 0.8400
C3 H3B 0.9800
C3 H3C 0.9800
C3 H3D 0.9800
O4 C4 1.524(10)
O4 H4A 0.9074
C4 H4B 0.9800
C4 H4C 0.9800
C4 H4D 0.9800
O5 C5 1.36(3)
O5 H5A 0.8403
C5 H5B 0.9800
C5 H5C 0.9800
C5 H5D 0.9800
